data_4336229
loop_
_publ_author_name
'Yu-Cheng Wang'
'Jyh-Horung Chen'
'Shin-Shin Wang'
'Jo-Yu Tung'

_publ_section_title
;
 Unusual Inner C-Alkylation of 2-N-Substituted N-Confused Porphyrin Cobalt
 Complexes in Toluene and p-Xylene
;
_journal_name_full 'Inorganic Chemistry'
_journal_page_first 10711
_journal_page_last 10713
_journal_paper_doi 10.1021/ic401507d
_journal_volume 52
_journal_year 2013
_chemical_formula_moiety 'C60 H43 Cl Co N4 O2'
_chemical_formula_sum 'C60 H43 Cl Co N4 O2'
_chemical_formula_weight 946.36
_space_group_IT_number 14
_symmetry_cell_setting monoclinic
_symmetry_Int_Tables_number 14
_symmetry_space_group_name_Hall '-P 2yn'
_symmetry_space_group_name_H-M 'P 1 21/n 1'
_atom_sites_solution_hydrogens geom
_atom_sites_solution_primary direct
_atom_sites_solution_secondary difmap
_audit_creation_method SHELXL-97
_cell_angle_alpha 90.00
_cell_angle_beta 97.735(2)
_cell_angle_gamma 90.00
_cell_formula_units_Z 4
_cell_length_a 16.9416(9)
_cell_length_b 14.6567(8)
_cell_length_c 18.1670(8)
_cell_measurement_reflns_used 9939
_cell_measurement_temperature 150(2)
_cell_measurement_theta_max 26.43
_cell_measurement_theta_min 2.26
_cell_volume 4470.0(4)
_computing_cell_refinement 'Bruker SAINT'
_computing_data_collection 'Bruker APEX2'
_computing_data_reduction 'Bruker SAINT'
_computing_molecular_graphics 'Bruker SHELXTL'
_computing_publication_material 'Bruker SHELXTL'
_computing_structure_refinement 'SHELXL-97 (Sheldrick, 2008)'
_computing_structure_solution 'SHELXS-97 (Sheldrick, 2008)'
_diffrn_ambient_temperature 150(2)
_diffrn_measured_fraction_theta_full 0.996
_diffrn_measured_fraction_theta_max 0.996
_diffrn_measurement_device_type 'Bruker APEX-II CCD'
_diffrn_measurement_method '\f and \w scans'
_diffrn_radiation_monochromator graphite
_diffrn_radiation_probe x-ray
_diffrn_radiation_type MoK\a
_diffrn_radiation_wavelength 0.71073
_diffrn_reflns_av_R_equivalents 0.0624
_diffrn_reflns_av_sigmaI/netI 0.0497
_diffrn_reflns_limit_h_max 21
_diffrn_reflns_limit_h_min -21
_diffrn_reflns_limit_k_max 18
_diffrn_reflns_limit_k_min -18
_diffrn_reflns_limit_l_max 22
_diffrn_reflns_limit_l_min -21
_diffrn_reflns_number 47836
_diffrn_reflns_theta_full 26.48
_diffrn_reflns_theta_max 26.48
_diffrn_reflns_theta_min 1.84
_diffrn_source 'fine-focus sealed tube'
_exptl_absorpt_coefficient_mu 0.496
_exptl_absorpt_correction_T_max 0.9248
_exptl_absorpt_correction_T_min 0.8493
_exptl_absorpt_correction_type multi-scan
_exptl_absorpt_process_details 'SADABS V2008/1 (Bruker AXS Inc.)'
_exptl_crystal_colour blue
_exptl_crystal_density_diffrn 1.406
_exptl_crystal_description parallelepiped
_exptl_crystal_F_000 1964
_exptl_crystal_size_max 0.34
_exptl_crystal_size_mid 0.17
_exptl_crystal_size_min 0.16
_refine_diff_density_max 0.571
_refine_diff_density_min -0.450
_refine_diff_density_rms 0.087
_refine_ls_extinction_method none
_refine_ls_goodness_of_fit_ref 1.045
_refine_ls_hydrogen_treatment constr
_refine_ls_matrix_type full
_refine_ls_number_parameters 617
_refine_ls_number_reflns 9208
_refine_ls_number_restraints 0
_refine_ls_restrained_S_all 1.045
_refine_ls_R_factor_all 0.0853
_refine_ls_R_factor_gt 0.0540
_refine_ls_shift/su_max 0.000
_refine_ls_shift/su_mean 0.000
_refine_ls_structure_factor_coef Fsqd
_refine_ls_weighting_details 'calc w=1/[\s^2^(Fo^2^)+(0.0829P)^2^+5.6274P] where P=(Fo^2^+2Fc^2^)/3'
_refine_ls_weighting_scheme calc
_refine_ls_wR_factor_gt 0.1384
_refine_ls_wR_factor_ref 0.1667
_reflns_number_gt 6619
_reflns_number_total 9208
_reflns_threshold_expression >2sigma(I)
_cod_data_source_file ic401507d_si_001_2.cif
_cod_data_source_block cobanctpp2
_cod_original_sg_symbol_H-M 'P 21/n'
_cod_database_code 4336229

loop_
_symmetry_equiv_pos_as_xyz
'x, y, z'
'-x+1/2, y+1/2, -z+1/2'
'-x, -y, -z'
'x-1/2, -y-1/2, z-1/2'

loop_
_atom_site_label
_atom_site_type_symbol
_atom_site_fract_x
_atom_site_fract_y
_atom_site_fract_z
_atom_site_U_iso_or_equiv
_atom_site_adp_type
_atom_site_occupancy
_atom_site_symmetry_multiplicity
_atom_site_calc_flag
_atom_site_refinement_flags
_atom_site_disorder_assembly
_atom_site_disorder_group
Co Co 0.44138(2) 0.60766(3) 0.77887(2) 0.02513(13) Uani 1 1 d . . .
Cl Cl 0.39779(5) 0.46128(6) 0.78725(4) 0.03234(19) Uani 1 1 d . . .
O1 O 0.08901(15) 0.5453(2) 0.88216(14) 0.0488(7) Uani 1 1 d . . .
O2 O 0.05436(16) 0.4533(2) 0.78487(17) 0.0641(9) Uani 1 1 d . . .
N1 N 0.50635(15) 0.63515(18) 0.88367(13) 0.0257(5) Uani 1 1 d . . .
N2 N 0.53953(15) 0.63249(19) 0.73159(13) 0.0278(6) Uani 1 1 d . . .
N3 N 0.37229(15) 0.65753(19) 0.68373(14) 0.0292(6) Uani 1 1 d . . .
N4 N 0.24008(15) 0.56693(19) 0.83673(14) 0.0293(6) Uani 1 1 d . A .
C1 C 0.48172(19) 0.6479(2) 0.95419(16) 0.0271(6) Uani 1 1 d . . .
C2 C 0.55218(19) 0.6604(2) 1.00868(17) 0.0311(7) Uani 1 1 d . . .
H2A H 0.5527 0.6736 1.0599 0.037 Uiso 1 1 calc R . .
C3 C 0.61578(19) 0.6502(2) 0.97371(17) 0.0299(7) Uani 1 1 d . . .
H3A H 0.6699 0.6526 0.9957 0.036 Uiso 1 1 calc R . .
C4 C 0.58720(18) 0.6345(2) 0.89553(16) 0.0262(6) Uani 1 1 d . . .
C5 C 0.64020(18) 0.6221(2) 0.84173(17) 0.0274(7) Uani 1 1 d . . .
C6 C 0.61683(18) 0.6212(2) 0.76552(17) 0.0270(7) Uani 1 1 d . . .
C7 C 0.6695(2) 0.6132(2) 0.70925(17) 0.0313(7) Uani 1 1 d . . .
H7A H 0.7254 0.6028 0.7177 0.038 Uiso 1 1 calc R . .
C8 C 0.62477(19) 0.6231(2) 0.64298(17) 0.0331(7) Uani 1 1 d . . .
H8A H 0.6431 0.6208 0.5958 0.040 Uiso 1 1 calc R . .
C9 C 0.54332(19) 0.6381(2) 0.65654(17) 0.0298(7) Uani 1 1 d . . .
C10 C 0.47922(19) 0.6584(2) 0.60304(16) 0.0307(7) Uani 1 1 d . . .
C11 C 0.40061(19) 0.6742(2) 0.61838(17) 0.0317(7) Uani 1 1 d . . .
C12 C 0.3365(2) 0.7081(3) 0.56370(18) 0.0404(9) Uani 1 1 d . . .
H12A H 0.3414 0.7277 0.5147 0.048 Uiso 1 1 calc R . .
C13 C 0.2697(2) 0.7067(3) 0.59506(18) 0.0369(8) Uani 1 1 d . . .
H13A H 0.2182 0.7245 0.5724 0.044 Uiso 1 1 calc R . .
C14 C 0.29012(19) 0.6730(2) 0.66963(17) 0.0308(7) Uani 1 1 d . . .
C15 C 0.23677(18) 0.6549(2) 0.71873(16) 0.0287(7) Uani 1 1 d . . .
C16 C 0.26687(18) 0.6375(2) 0.79493(16) 0.0271(7) Uani 1 1 d . . .
C17 C 0.32901(18) 0.6815(2) 0.83902(15) 0.0265(6) Uani 1 1 d . . .
C18 C 0.34018(18) 0.6339(2) 0.90774(16) 0.0261(6) Uani 1 1 d . . .
C19 C 0.28360(18) 0.5649(2) 0.90312(17) 0.0287(7) Uani 1 1 d . . .
H19A H 0.2771 0.5227 0.9415 0.034 Uiso 1 1 calc R . .
C20 C 0.40453(18) 0.6434(2) 0.96828(16) 0.0263(6) Uani 1 1 d . . .
C21 C 0.72745(18) 0.6133(2) 0.86977(16) 0.0291(7) Uani 1 1 d . . .
C22 C 0.7545(2) 0.5399(2) 0.91445(18) 0.0354(8) Uani 1 1 d . . .
H22A H 0.7178 0.4946 0.9257 0.043 Uiso 1 1 calc R . .
C23 C 0.8355(2) 0.5315(3) 0.9433(2) 0.0438(9) Uani 1 1 d . . .
H23A H 0.8536 0.4811 0.9739 0.053 Uiso 1 1 calc R . .
C24 C 0.8882(2) 0.5979(3) 0.9263(2) 0.0476(10) Uani 1 1 d . . .
H24A H 0.9430 0.5939 0.9462 0.057 Uiso 1 1 calc R . .
C25 C 0.8618(2) 0.6696(3) 0.8809(2) 0.0460(10) Uani 1 1 d . . .
H25A H 0.8987 0.7141 0.8686 0.055 Uiso 1 1 calc R . .
C26 C 0.7820(2) 0.6775(3) 0.85301(19) 0.0373(8) Uani 1 1 d . . .
H26A H 0.7645 0.7277 0.8220 0.045 Uiso 1 1 calc R . .
C27 C 0.49417(19) 0.6642(2) 0.52360(17) 0.0331(7) Uani 1 1 d . . .
C28 C 0.5464(2) 0.7281(3) 0.50115(18) 0.0370(8) Uani 1 1 d . . .
H28A H 0.5704 0.7723 0.5353 0.044 Uiso 1 1 calc R . .
C29 C 0.5636(2) 0.7270(3) 0.42808(19) 0.0403(8) Uani 1 1 d . . .
H29A H 0.5995 0.7706 0.4125 0.048 Uiso 1 1 calc R . .
C30 C 0.5288(2) 0.6631(3) 0.37859(18) 0.0391(8) Uani 1 1 d . . .
H30A H 0.5418 0.6619 0.3293 0.047 Uiso 1 1 calc R . .
C31 C 0.4758(2) 0.6014(3) 0.39942(18) 0.0382(8) Uani 1 1 d . . .
H31A H 0.4509 0.5585 0.3645 0.046 Uiso 1 1 calc R . .
C32 C 0.4582(2) 0.6015(3) 0.47252(18) 0.0372(8) Uani 1 1 d . . .
H32A H 0.4214 0.5585 0.4872 0.045 Uiso 1 1 calc R . .
C33 C 0.14990(19) 0.6519(2) 0.69367(17) 0.0311(7) Uani 1 1 d . . .
C34 C 0.1178(2) 0.6074(2) 0.62821(18) 0.0356(8) Uani 1 1 d . . .
H34A H 0.1523 0.5784 0.5983 0.043 Uiso 1 1 calc R . .
C35 C 0.0373(2) 0.6052(3) 0.60700(19) 0.0387(8) Uani 1 1 d . . .
H35A H 0.0162 0.5741 0.5628 0.046 Uiso 1 1 calc R . .
C36 C -0.0138(2) 0.6483(3) 0.6497(2) 0.0451(9) Uani 1 1 d . . .
H36A H -0.0696 0.6489 0.6337 0.054 Uiso 1 1 calc R . .
C37 C 0.0167(2) 0.6899(3) 0.7151(2) 0.0457(9) Uani 1 1 d . . .
H37A H -0.0183 0.7176 0.7452 0.055 Uiso 1 1 calc R . .
C38 C 0.0978(2) 0.6917(3) 0.73739(18) 0.0367(8) Uani 1 1 d . . .
H38A H 0.1182 0.7204 0.7829 0.044 Uiso 1 1 calc R . .
C39 C 0.38189(18) 0.6463(2) 1.04408(16) 0.0278(7) Uani 1 1 d . . .
C40 C 0.3125(2) 0.6939(2) 1.05611(18) 0.0337(7) Uani 1 1 d . . .
H40A H 0.2807 0.7226 1.0156 0.040 Uiso 1 1 calc R . .
C41 C 0.2904(2) 0.6991(3) 1.1263(2) 0.0424(9) Uani 1 1 d . . .
H41A H 0.2438 0.7318 1.1341 0.051 Uiso 1 1 calc R . .
C42 C 0.3364(2) 0.6565(3) 1.18554(18) 0.0414(9) Uani 1 1 d . . .
H42A H 0.3219 0.6614 1.2341 0.050 Uiso 1 1 calc R . .
C43 C 0.4018(2) 0.6082(3) 1.17447(18) 0.0368(8) Uani 1 1 d . . .
H43A H 0.4321 0.5784 1.2153 0.044 Uiso 1 1 calc R . .
C44 C 0.42568(19) 0.6014(2) 1.10415(17) 0.0306(7) Uani 1 1 d . . .
H44A H 0.4713 0.5666 1.0971 0.037 Uiso 1 1 calc R . .
C45 C 0.18785(19) 0.4924(2) 0.80820(18) 0.0330(7) Uani 1 1 d . . .
H45A H 0.2116 0.4338 0.8270 0.040 Uiso 1 1 calc R A .
H45B H 0.1834 0.4915 0.7533 0.040 Uiso 1 1 calc R . .
C46 C 0.1061(2) 0.5013(3) 0.83076(19) 0.0391(8) Uani 1 1 d . A .
C47 C -0.0296(3) 0.4632(7) 0.7963(4) 0.059(2) Uani 0.778(14) 1 d P A 1
H47A H -0.0416 0.5282 0.8049 0.071 Uiso 0.778(14) 1 calc PR A 1
H47B H -0.0399 0.4278 0.8404 0.071 Uiso 0.778(14) 1 calc PR A 1
C47' C -0.0144(13) 0.407(3) 0.8135(13) 0.059(2) Uani 0.222(14) 1 d P A 2
H47C H -0.0308 0.4368 0.8577 0.071 Uiso 0.222(14) 1 calc PR A 2
H47D H -0.0052 0.3407 0.8229 0.071 Uiso 0.222(14) 1 calc PR A 2
C48 C -0.0813(2) 0.4294(3) 0.7292(2) 0.0505(10) Uani 1 1 d . . .
C49 C -0.0522(3) 0.3992(3) 0.6663(2) 0.0527(10) Uani 1 1 d . A .
H49A H 0.0037 0.3966 0.6652 0.063 Uiso 1 1 calc R . .
C50 C -0.1030(3) 0.3732(3) 0.6059(2) 0.0546(11) Uani 1 1 d . . .
H50A H -0.0822 0.3513 0.5632 0.066 Uiso 1 1 calc R A .
C51 C -0.1832(3) 0.3780(3) 0.6052(3) 0.0611(12) Uani 1 1 d . A .
H51A H -0.2182 0.3572 0.5633 0.073 Uiso 1 1 calc R . .
C52 C -0.2133(3) 0.4133(3) 0.6657(3) 0.0599(12) Uani 1 1 d . . .
H52A H -0.2692 0.4209 0.6642 0.072 Uiso 1 1 calc R A .
C53 C -0.1623(2) 0.4379(3) 0.7290(3) 0.0587(12) Uani 1 1 d . A .
H53A H -0.1830 0.4603 0.7716 0.070 Uiso 1 1 calc R . .
C54 C 0.36077(19) 0.7763(2) 0.82828(17) 0.0305(7) Uani 1 1 d . . .
H54A H 0.3478 0.7942 0.7755 0.037 Uiso 1 1 calc R . .
H54B H 0.4195 0.7761 0.8408 0.037 Uiso 1 1 calc R . .
C55 C 0.32519(18) 0.8456(2) 0.87690(16) 0.0274(7) Uani 1 1 d . . .
C56 C 0.2497(2) 0.8801(3) 0.8558(2) 0.0413(9) Uani 1 1 d . . .
H56A H 0.2215 0.8630 0.8091 0.050 Uiso 1 1 calc R . .
C57 C 0.2143(2) 0.9388(3) 0.9007(2) 0.0477(9) Uani 1 1 d . . .
H57A H 0.1639 0.9647 0.8833 0.057 Uiso 1 1 calc R . .
C58 C 0.2508(3) 0.9596(3) 0.9693(2) 0.0455(9) Uani 1 1 d . . .
H58A H 0.2246 0.9962 1.0018 0.055 Uiso 1 1 calc R . .
C59 C 0.3281(3) 0.9266(3) 0.9922(2) 0.0492(10) Uani 1 1 d . . .
H59A H 0.3554 0.9433 1.0394 0.059 Uiso 1 1 calc R . .
C60 C 0.3644(2) 0.8697(3) 0.9459(2) 0.0413(8) Uani 1 1 d . . .
H60A H 0.4165 0.8471 0.9617 0.050 Uiso 1 1 calc R . .

loop_
_atom_site_aniso_label
_atom_site_aniso_U_11
_atom_site_aniso_U_22
_atom_site_aniso_U_33
_atom_site_aniso_U_23
_atom_site_aniso_U_13
_atom_site_aniso_U_12
Co 0.0214(2) 0.0357(3) 0.0184(2) 0.00177(16) 0.00271(15) -0.00057(17)
Cl 0.0300(4) 0.0359(4) 0.0306(4) -0.0015(3) 0.0021(3) -0.0019(3)
O1 0.0378(14) 0.073(2) 0.0375(14) -0.0080(13) 0.0098(11) -0.0027(13)
O2 0.0328(15) 0.104(3) 0.0574(18) -0.0323(17) 0.0136(13) -0.0179(16)
N1 0.0236(13) 0.0326(14) 0.0215(12) 0.0005(10) 0.0054(10) -0.0001(11)
N2 0.0247(13) 0.0404(15) 0.0187(12) 0.0033(10) 0.0042(10) -0.0006(11)
N3 0.0242(13) 0.0414(16) 0.0224(13) 0.0035(11) 0.0043(10) 0.0004(11)
N4 0.0238(13) 0.0369(15) 0.0281(13) -0.0007(11) 0.0065(10) -0.0030(11)
C1 0.0300(16) 0.0307(16) 0.0207(14) 0.0007(12) 0.0035(12) 0.0023(13)
C2 0.0308(17) 0.0397(19) 0.0219(15) -0.0045(13) 0.0004(12) -0.0017(14)
C3 0.0233(15) 0.0381(18) 0.0265(16) -0.0050(13) -0.0028(12) -0.0025(13)
C4 0.0242(15) 0.0313(16) 0.0228(15) -0.0002(12) 0.0018(12) -0.0008(12)
C5 0.0217(15) 0.0350(18) 0.0257(15) -0.0011(12) 0.0041(12) -0.0035(13)
C6 0.0211(15) 0.0362(18) 0.0240(15) 0.0009(12) 0.0040(12) -0.0030(12)
C7 0.0258(16) 0.0432(19) 0.0259(16) 0.0003(14) 0.0069(12) -0.0010(14)
C8 0.0287(17) 0.048(2) 0.0242(16) 0.0023(14) 0.0081(13) -0.0041(14)
C9 0.0281(16) 0.0398(18) 0.0227(15) 0.0041(13) 0.0073(12) -0.0038(14)
C10 0.0316(17) 0.0408(19) 0.0203(15) 0.0055(13) 0.0063(12) -0.0009(14)
C11 0.0279(16) 0.045(2) 0.0224(15) 0.0043(13) 0.0040(12) 0.0007(14)
C12 0.0376(19) 0.062(2) 0.0213(16) 0.0139(15) 0.0017(13) 0.0027(17)
C13 0.0294(17) 0.054(2) 0.0259(16) 0.0078(15) 0.0002(13) 0.0067(15)
C14 0.0274(16) 0.0416(19) 0.0224(15) 0.0010(13) -0.0007(12) 0.0017(14)
C15 0.0227(15) 0.0399(19) 0.0230(15) -0.0014(13) 0.0016(12) 0.0032(13)
C16 0.0222(15) 0.0392(18) 0.0204(14) -0.0020(12) 0.0050(11) 0.0014(13)
C17 0.0256(15) 0.0360(17) 0.0179(14) -0.0007(12) 0.0034(11) 0.0024(13)
C18 0.0221(15) 0.0349(17) 0.0219(14) 0.0018(12) 0.0048(11) 0.0012(13)
C19 0.0267(16) 0.0362(18) 0.0240(15) 0.0025(13) 0.0056(12) -0.0003(13)
C20 0.0278(16) 0.0310(16) 0.0201(14) 0.0007(12) 0.0030(12) 0.0006(13)
C21 0.0219(15) 0.0445(19) 0.0210(14) -0.0072(13) 0.0029(11) -0.0020(13)
C22 0.0306(17) 0.043(2) 0.0317(17) -0.0016(14) -0.0004(13) -0.0010(15)
C23 0.0341(19) 0.061(3) 0.0356(19) -0.0033(17) 0.0003(15) 0.0059(18)
C24 0.0254(18) 0.073(3) 0.044(2) -0.022(2) 0.0021(15) 0.0002(18)
C25 0.0326(19) 0.065(3) 0.043(2) -0.0187(19) 0.0135(16) -0.0187(18)
C26 0.0312(18) 0.048(2) 0.0336(18) -0.0032(15) 0.0081(14) -0.0089(16)
C27 0.0277(16) 0.050(2) 0.0223(15) 0.0077(14) 0.0055(12) 0.0019(15)
C28 0.0335(18) 0.050(2) 0.0288(17) 0.0061(15) 0.0070(13) -0.0013(16)
C29 0.0356(19) 0.056(2) 0.0324(18) 0.0123(16) 0.0143(14) 0.0010(17)
C30 0.041(2) 0.055(2) 0.0235(16) 0.0057(15) 0.0103(14) 0.0107(17)
C31 0.047(2) 0.044(2) 0.0237(16) -0.0001(14) 0.0043(14) 0.0017(17)
C32 0.0360(19) 0.050(2) 0.0263(17) 0.0063(15) 0.0069(14) -0.0024(16)
C33 0.0258(16) 0.0437(19) 0.0233(15) 0.0001(13) 0.0018(12) 0.0025(14)
C34 0.0315(17) 0.049(2) 0.0255(16) -0.0036(14) 0.0015(13) 0.0058(15)
C35 0.0314(18) 0.055(2) 0.0272(17) -0.0073(15) -0.0056(13) -0.0002(16)
C36 0.0250(18) 0.065(3) 0.043(2) -0.0016(18) -0.0049(15) 0.0071(17)
C37 0.0316(19) 0.066(3) 0.040(2) -0.0096(18) 0.0060(15) 0.0096(18)
C38 0.0279(17) 0.055(2) 0.0268(16) -0.0068(15) -0.0002(13) 0.0088(15)
C39 0.0273(16) 0.0351(17) 0.0212(15) -0.0025(12) 0.0041(12) -0.0018(13)
C40 0.0309(17) 0.0423(19) 0.0285(16) 0.0030(14) 0.0058(13) 0.0031(14)
C41 0.038(2) 0.050(2) 0.042(2) -0.0066(17) 0.0183(16) 0.0077(17)
C42 0.046(2) 0.056(2) 0.0255(17) -0.0089(16) 0.0197(15) -0.0077(18)
C43 0.0370(19) 0.049(2) 0.0228(16) 0.0042(14) -0.0003(13) -0.0074(16)
C44 0.0283(16) 0.0391(18) 0.0244(15) 0.0005(13) 0.0042(12) -0.0006(14)
C45 0.0288(17) 0.0380(18) 0.0319(16) 0.0006(14) 0.0033(13) 0.0005(14)
C46 0.0303(18) 0.057(2) 0.0298(17) -0.0016(16) 0.0026(14) -0.0037(16)
C47 0.027(3) 0.099(6) 0.055(3) -0.023(4) 0.014(2) -0.002(3)
C47' 0.027(3) 0.099(6) 0.055(3) -0.023(4) 0.014(2) -0.002(3)
C48 0.035(2) 0.060(3) 0.057(2) -0.008(2) 0.0067(17) -0.0069(18)
C49 0.041(2) 0.058(3) 0.059(3) -0.011(2) 0.0075(19) 0.0068(19)
C50 0.060(3) 0.057(3) 0.047(2) -0.0040(19) 0.005(2) -0.001(2)
C51 0.057(3) 0.072(3) 0.051(3) 0.008(2) -0.003(2) -0.012(2)
C52 0.038(2) 0.083(3) 0.058(3) 0.005(2) 0.0019(19) -0.001(2)
C53 0.037(2) 0.079(3) 0.061(3) -0.013(2) 0.0133(19) -0.006(2)
C54 0.0304(17) 0.0347(18) 0.0259(15) 0.0040(13) 0.0024(12) 0.0007(14)
C55 0.0270(16) 0.0291(16) 0.0258(15) 0.0040(12) 0.0025(12) 0.0012(13)
C56 0.0334(19) 0.044(2) 0.045(2) -0.0050(16) -0.0031(15) -0.0035(16)
C57 0.0315(19) 0.047(2) 0.064(3) 0.0017(19) 0.0049(17) 0.0000(17)
C58 0.059(2) 0.039(2) 0.042(2) -0.0020(16) 0.0190(18) 0.0055(18)
C59 0.068(3) 0.043(2) 0.0338(19) -0.0012(16) -0.0025(18) 0.001(2)
C60 0.041(2) 0.040(2) 0.040(2) 0.0006(15) -0.0050(16) 0.0039(16)

loop_
_atom_type_symbol
_atom_type_description
_atom_type_scat_dispersion_real
_atom_type_scat_dispersion_imag
_atom_type_scat_source
C C 0.0033 0.0016 'International Tables Vol C Tables 4.2.6.8 and 6.1.1.4'
H H 0.0000 0.0000 'International Tables Vol C Tables 4.2.6.8 and 6.1.1.4'
N N 0.0061 0.0033 'International Tables Vol C Tables 4.2.6.8 and 6.1.1.4'
O O 0.0106 0.0060 'International Tables Vol C Tables 4.2.6.8 and 6.1.1.4'
Cl Cl 0.1484 0.1585 'International Tables Vol C Tables 4.2.6.8 and 6.1.1.4'
Co Co 0.3494 0.9721 'International Tables Vol C Tables 4.2.6.8 and 6.1.1.4'

loop_
_geom_angle_atom_site_label_1
_geom_angle_atom_site_label_2
_geom_angle_atom_site_label_3
_geom_angle
N2 Co N3 89.23(10)
N2 Co N1 89.42(10)
N3 Co N1 148.12(11)
N2 Co Cl 119.61(9)
N3 Co Cl 103.56(8)
N1 Co Cl 104.72(7)
C46 O2 C47 115.4(4)
C46 O2 C47' 120.1(9)
C47 O2 C47' 35.7(12)
C4 N1 C1 105.8(2)
C4 N1 Co 122.37(19)
C1 N1 Co 131.5(2)
C9 N2 C6 106.4(3)
C9 N2 Co 126.0(2)
C6 N2 Co 125.4(2)
C11 N3 C14 105.7(2)
C11 N3 Co 124.2(2)
C14 N3 Co 130.0(2)
C19 N4 C16 109.3(3)
C19 N4 C45 122.9(3)
C16 N4 C45 126.1(3)
C20 C1 N1 124.8(3)
C20 C1 C2 126.6(3)
N1 C1 C2 108.5(3)
C3 C2 C1 107.7(3)
C3 C2 H2A 126.2
C1 C2 H2A 126.2
C2 C3 C4 107.4(3)
C2 C3 H3A 126.3
C4 C3 H3A 126.3
N1 C4 C5 127.4(3)
N1 C4 C3 110.5(3)
C5 C4 C3 122.1(3)
C6 C5 C4 124.3(3)
C6 C5 C21 118.2(3)
C4 C5 C21 117.4(3)
N2 C6 C5 124.8(3)
N2 C6 C7 109.4(3)
C5 C6 C7 125.7(3)
C8 C7 C6 107.3(3)
C8 C7 H7A 126.4
C6 C7 H7A 126.4
C7 C8 C9 107.4(3)
C7 C8 H8A 126.3
C9 C8 H8A 126.3
N2 C9 C10 124.7(3)
N2 C9 C8 109.4(3)
C10 C9 C8 125.9(3)
C9 C10 C11 124.4(3)
C9 C10 C27 117.9(3)
C11 C10 C27 117.7(3)
N3 C11 C10 126.4(3)
N3 C11 C12 109.8(3)
C10 C11 C12 123.8(3)
C13 C12 C11 107.5(3)
C13 C12 H12A 126.3
C11 C12 H12A 126.3
C12 C13 C14 107.3(3)
C12 C13 H13A 126.3
C14 C13 H13A 126.3
C15 C14 N3 124.9(3)
C15 C14 C13 125.4(3)
N3 C14 C13 109.6(3)
C14 C15 C16 118.7(3)
C14 C15 C33 121.2(3)
C16 C15 C33 120.1(3)
C17 C16 N4 107.9(3)
C17 C16 C15 128.0(3)
N4 C16 C15 124.0(3)
C16 C17 C18 106.2(3)
C16 C17 C54 127.3(3)
C18 C17 C54 123.9(3)
C19 C18 C17 107.2(3)
C19 C18 C20 124.0(3)
C17 C18 C20 128.2(3)
N4 C19 C18 109.4(3)
N4 C19 H19A 125.3
C18 C19 H19A 125.3
C1 C20 C18 120.3(3)
C1 C20 C39 123.2(3)
C18 C20 C39 116.6(3)
C26 C21 C22 118.6(3)
C26 C21 C5 121.6(3)
C22 C21 C5 119.8(3)
C21 C22 C23 121.0(3)
C21 C22 H22A 119.5
C23 C22 H22A 119.5
C24 C23 C22 118.8(4)
C24 C23 H23A 120.6
C22 C23 H23A 120.6
C25 C24 C23 120.3(3)
C25 C24 H24A 119.9
C23 C24 H24A 119.9
C24 C25 C26 120.5(4)
C24 C25 H25A 119.7
C26 C25 H25A 119.7
C21 C26 C25 120.8(4)
C21 C26 H26A 119.6
C25 C26 H26A 119.6
C28 C27 C32 119.4(3)
C28 C27 C10 121.2(3)
C32 C27 C10 119.4(3)
C27 C28 C29 119.7(3)
C27 C28 H28A 120.2
C29 C28 H28A 120.2
C30 C29 C28 120.2(3)
C30 C29 H29A 119.9
C28 C29 H29A 119.9
C31 C30 C29 120.8(3)
C31 C30 H30A 119.6
C29 C30 H30A 119.6
C30 C31 C32 119.6(3)
C30 C31 H31A 120.2
C32 C31 H31A 120.2
C27 C32 C31 120.4(3)
C27 C32 H32A 119.8
C31 C32 H32A 119.8
C38 C33 C34 118.4(3)
C38 C33 C15 119.5(3)
C34 C33 C15 122.1(3)
C35 C34 C33 120.6(3)
C35 C34 H34A 119.7
C33 C34 H34A 119.7
C34 C35 C36 120.4(3)
C34 C35 H35A 119.8
C36 C35 H35A 119.8
C37 C36 C35 119.6(3)
C37 C36 H36A 120.2
C35 C36 H36A 120.2
C36 C37 C38 120.5(3)
C36 C37 H37A 119.8
C38 C37 H37A 119.8
C37 C38 C33 120.4(3)
C37 C38 H38A 119.8
C33 C38 H38A 119.8
C44 C39 C40 118.5(3)
C44 C39 C20 122.4(3)
C40 C39 C20 119.0(3)
C41 C40 C39 120.5(3)
C41 C40 H40A 119.8
C39 C40 H40A 119.8
C40 C41 C42 119.8(3)
C40 C41 H41A 120.1
C42 C41 H41A 120.1
C43 C42 C41 120.4(3)
C43 C42 H42A 119.8
C41 C42 H42A 119.8
C42 C43 C44 121.2(3)
C42 C43 H43A 119.4
C44 C43 H43A 119.4
C43 C44 C39 119.5(3)
C43 C44 H44A 120.2
C39 C44 H44A 120.2
N4 C45 C46 112.1(3)
N4 C45 H45A 109.2
C46 C45 H45A 109.2
N4 C45 H45B 109.2
C46 C45 H45B 109.2
H45A C45 H45B 107.9
O1 C46 O2 124.4(3)
O1 C46 C45 125.9(3)
O2 C46 C45 109.7(3)
O2 C47 C48 109.0(4)
O2 C47 H47A 109.9
C48 C47 H47A 109.9
O2 C47 H47B 109.9
C48 C47 H47B 109.9
H47A C47 H47B 108.3
O2 C47' C48 92.9(15)
O2 C47' H47C 113.1
C48 C47' H47C 113.1
O2 C47' H47D 113.1
C48 C47' H47D 113.1
H47C C47' H47D 110.5
C53 C48 C49 119.7(4)
C53 C48 C47 116.6(4)
C49 C48 C47 123.4(4)
C53 C48 C47' 121.9(7)
C49 C48 C47' 112.9(8)
C47 C48 C47' 30.1(9)
C50 C49 C48 120.1(4)
C50 C49 H49A 119.9
C48 C49 H49A 119.9
C49 C50 C51 121.2(4)
C49 C50 H50A 119.4
C51 C50 H50A 119.4
C50 C51 C52 119.4(4)
C50 C51 H51A 120.3
C52 C51 H51A 120.3
C51 C52 C53 120.2(4)
C51 C52 H52A 119.9
C53 C52 H52A 119.9
C48 C53 C52 119.1(4)
C48 C53 H53A 120.4
C52 C53 H53A 120.4
C17 C54 C55 111.3(3)
C17 C54 H54A 109.4
C55 C54 H54A 109.4
C17 C54 H54B 109.4
C55 C54 H54B 109.4
H54A C54 H54B 108.0
C56 C55 C60 118.2(3)
C56 C55 C54 120.5(3)
C60 C55 C54 121.1(3)
C57 C56 C55 121.7(3)
C57 C56 H56A 119.1
C55 C56 H56A 119.1
C58 C57 C56 120.4(4)
C58 C57 H57A 119.8
C56 C57 H57A 119.8
C57 C58 C59 119.2(4)
C57 C58 H58A 120.4
C59 C58 H58A 120.4
C60 C59 C58 120.0(4)
C60 C59 H59A 120.0
C58 C59 H59A 120.0
C55 C60 C59 120.3(3)
C55 C60 H60A 119.8
C59 C60 H60A 119.8

loop_
_geom_bond_atom_site_label_1
_geom_bond_atom_site_label_2
_geom_bond_distance
Co N2 2.005(3)
Co N3 2.085(3)
Co N1 2.106(2)
Co Cl 2.2806(9)
O1 C46 1.202(4)
O2 C46 1.328(4)
O2 C47 1.473(6)
O2 C47' 1.50(2)
N1 C4 1.358(4)
N1 C1 1.412(4)
N2 C9 1.376(4)
N2 C6 1.380(4)
N3 C11 1.361(4)
N3 C14 1.400(4)
N4 C19 1.327(4)
N4 C16 1.394(4)
N4 C45 1.456(4)
C1 C20 1.367(4)
C1 C2 1.456(4)
C2 C3 1.331(5)
C2 H2A 0.9500
C3 C4 1.456(4)
C3 H3A 0.9500
C4 C5 1.425(4)
C5 C6 1.388(4)
C5 C21 1.503(4)
C6 C7 1.450(4)
C7 C8 1.342(4)
C7 H7A 0.9500
C8 C9 1.451(4)
C8 H8A 0.9500
C9 C10 1.389(4)
C10 C11 1.416(5)
C10 C27 1.501(4)
C11 C12 1.457(4)
C12 C13 1.334(5)
C12 H12A 0.9500
C13 C14 1.439(4)
C13 H13A 0.9500
C14 C15 1.379(4)
C15 C16 1.432(4)
C15 C33 1.482(4)
C16 C17 1.393(4)
C17 C18 1.420(4)
C17 C54 1.512(5)
C18 C19 1.389(5)
C18 C20 1.447(4)
C19 H19A 0.9500
C20 C39 1.479(4)
C21 C26 1.382(5)
C21 C22 1.388(5)
C22 C23 1.406(5)
C22 H22A 0.9500
C23 C24 1.385(6)
C23 H23A 0.9500
C24 C25 1.373(6)
C24 H24A 0.9500
C25 C26 1.384(5)
C25 H25A 0.9500
C26 H26A 0.9500
C27 C28 1.387(5)
C27 C32 1.387(5)
C28 C29 1.397(5)
C28 H28A 0.9500
C29 C30 1.376(5)
C29 H29A 0.9500
C30 C31 1.363(5)
C30 H30A 0.9500
C31 C32 1.400(5)
C31 H31A 0.9500
C32 H32A 0.9500
C33 C38 1.393(5)
C33 C34 1.400(4)
C34 C35 1.367(5)
C34 H34A 0.9500
C35 C36 1.389(5)
C35 H35A 0.9500
C36 C37 1.373(5)
C36 H36A 0.9500
C37 C38 1.379(5)
C37 H37A 0.9500
C38 H38A 0.9500
C39 C44 1.399(4)
C39 C40 1.409(5)
C40 C41 1.378(5)
C40 H40A 0.9500
C41 C42 1.390(5)
C41 H41A 0.9500
C42 C43 1.353(5)
C42 H42A 0.9500
C43 C44 1.394(4)
C43 H43A 0.9500
C44 H44A 0.9500
C45 C46 1.502(5)
C45 H45A 0.9900
C45 H45B 0.9900
C47 C48 1.487(7)
C47 H47A 0.9900
C47 H47B 0.9900
C47' C48 1.81(3)
C47' H47C 0.9900
C47' H47D 0.9900
C48 C53 1.377(6)
C48 C49 1.377(6)
C49 C50 1.354(6)
C49 H49A 0.9500
C50 C51 1.360(7)
C50 H50A 0.9500
C51 C52 1.372(7)
C51 H51A 0.9500
C52 C53 1.390(6)
C52 H52A 0.9500
C53 H53A 0.9500
C54 C55 1.522(4)
C54 H54A 0.9900
C54 H54B 0.9900
C55 C56 1.380(5)
C55 C60 1.384(5)
C56 C57 1.377(6)
C56 H56A 0.9500
C57 C58 1.350(6)
C57 H57A 0.9500
C58 C59 1.404(6)
C58 H58A 0.9500
C59 C60 1.387(6)
C59 H59A 0.9500
C60 H60A 0.9500
